data_4334929
loop_
_publ_author_name
'Kati Rosenstengel'
'Axel Schulz'
'Alexander Villinger'

_publ_contact_author_address
;
Universit\"at Rostock
Institut f\"ur Chemie
Abteilung f\"ur Anorganische Chemie
Albert-Einstein-Strasse 3a 
18059 Rostock
Bundesrepublik Deutschland
;
_publ_contact_author_email
;
axel.schulz@uni-rostock.de, alexander.villinger@uni-rostock.de'
;
_publ_contact_author_fax '+49 (0)381/498-6382'
_publ_contact_author_name 'Axel Schulz, Alexander Villinger'
_publ_contact_author_phone '+49 (0)381/498-6400 or 6403'
_publ_section_title
;
 Solid State Structure of Bi(N3)3, Bi(N3)3.Solvates and the Structural
 Dynamics in the [Bi(N3)6]3- Anion
;
_journal_name_full 'Inorganic Chemistry'
_journal_page_first 6110
_journal_page_last 6126
_journal_paper_doi 10.1021/ic400493v
_journal_volume 52
_journal_year 2013
_chemical_formula_moiety 'C2 H3 Bi N10'
_chemical_formula_sum 'C2 H3 Bi N10'
_chemical_formula_weight 376.12
_chemical_name_systematic
;
bismuth azide acetonitrile adduct
;
_space_group_IT_number 14
_symmetry_cell_setting monoclinic
_symmetry_Int_Tables_number 14
_symmetry_space_group_name_Hall '-P 2ybc'
_symmetry_space_group_name_H-M 'P 1 21/c 1'
_atom_sites_solution_hydrogens geom
_atom_sites_solution_primary direct
_atom_sites_solution_secondary difmap
_audit_author_name 'Villinger, A.'
_audit_creation_method SHELXL-97
_cell_angle_alpha 90.00
_cell_angle_beta 103.362(6)
_cell_angle_gamma 90.00
_cell_formula_units_Z 4
_cell_length_a 12.5136(11)
_cell_length_b 11.1737(10)
_cell_length_c 6.2729(5)
_cell_measurement_reflns_used 1231
_cell_measurement_temperature 173(2)
_cell_measurement_theta_max 40.528
_cell_measurement_theta_min 4.948
_cell_volume 853.35(13)
_computing_cell_refinement 'Bruker Apex V7.51A'
_computing_data_collection 'Bruker Apex V7.51A'
_computing_data_reduction 'Bruker SAINT'
_computing_molecular_graphics 'ORTEP-3v2.01 (Farrugia, 1997)'
_computing_publication_material SHELXL-97
_computing_structure_refinement 'SHELXL-97 (Sheldrick, 1997)'
_computing_structure_solution 'SHELXS-97 (Sheldrick, 1997)'
_diffrn_ambient_temperature 173(2)
_diffrn_measured_fraction_theta_full 0.998
_diffrn_measured_fraction_theta_max 0.998
_diffrn_measurement_device_type 'Bruker Apex Kappa II-CCD-diffractometer'
_diffrn_measurement_method 'phi and omega scans'
_diffrn_radiation_monochromator graphite
_diffrn_radiation_source 'sealed tube'
_diffrn_radiation_type MoK\a
_diffrn_radiation_wavelength 0.71073
_diffrn_reflns_av_R_equivalents 0.1414
_diffrn_reflns_av_sigmaI/netI 0.1477
_diffrn_reflns_limit_h_max 17
_diffrn_reflns_limit_h_min -17
_diffrn_reflns_limit_k_max 15
_diffrn_reflns_limit_k_min -15
_diffrn_reflns_limit_l_max 8
_diffrn_reflns_limit_l_min -8
_diffrn_reflns_number 13690
_diffrn_reflns_theta_full 29.99
_diffrn_reflns_theta_max 29.99
_diffrn_reflns_theta_min 1.82
_exptl_absorpt_coefficient_mu 20.634
_exptl_absorpt_correction_T_max 0.4924
_exptl_absorpt_correction_T_min 0.0629
_exptl_absorpt_correction_type multi-scan
_exptl_absorpt_process_details '(SADABS; Sheldrick, 2004)'
_exptl_crystal_colour colourless
_exptl_crystal_density_diffrn 2.928
_exptl_crystal_description needle
_exptl_crystal_F_000 672
_exptl_crystal_size_max 0.30
_exptl_crystal_size_mid 0.16
_exptl_crystal_size_min 0.04
_refine_diff_density_max 2.169
_refine_diff_density_min -2.947
_refine_diff_density_rms 0.421
_refine_ls_extinction_method none
_refine_ls_goodness_of_fit_ref 1.004
_refine_ls_hydrogen_treatment constr
_refine_ls_matrix_type full
_refine_ls_number_parameters 108
_refine_ls_number_reflns 2486
_refine_ls_number_restraints 0
_refine_ls_restrained_S_all 1.004
_refine_ls_R_factor_all 0.1267
_refine_ls_R_factor_gt 0.0546
_refine_ls_shift/su_max 0.001
_refine_ls_shift/su_mean 0.000
_refine_ls_structure_factor_coef Fsqd
_refine_ls_weighting_details 'calc w=1/[\s^2^(Fo^2^)+(0.0393P)^2^+0.0000P] where P=(Fo^2^+2Fc^2^)/3'
_refine_ls_weighting_scheme calc
_refine_ls_wR_factor_gt 0.0963
_refine_ls_wR_factor_ref 0.1209
_reflns_number_gt 1395
_reflns_number_total 2486
_reflns_threshold_expression >2\s(I)
_cod_data_source_file ic400493v_si_002_06.cif
_cod_data_source_block av_kr07_Bi(N3)3_CH3CN
_cod_original_sg_symbol_H-M 'P 21/c'
_cod_database_code 4334929

loop_
_symmetry_equiv_pos_as_xyz
'x, y, z'
'-x, y+1/2, -z+1/2'
'-x, -y, -z'
'x, -y-1/2, z-1/2'

loop_
_atom_site_label
_atom_site_type_symbol
_atom_site_fract_x
_atom_site_fract_y
_atom_site_fract_z
_atom_site_U_iso_or_equiv
_atom_site_adp_type
_atom_site_occupancy
_atom_site_symmetry_multiplicity
_atom_site_calc_flag
_atom_site_refinement_flags
Bi1 Bi 0.38171(4) 0.87097(4) 1.05632(8) 0.01941(16) Uani 1 1 d .
N1 N 0.2815(9) 0.7141(10) 1.2173(19) 0.021(3) Uani 1 1 d .
N2 N 0.1909(13) 0.6791(12) 1.111(2) 0.033(3) Uani 1 1 d .
N3 N 0.1102(11) 0.6530(13) 1.008(2) 0.041(4) Uani 1 1 d .
N4 N 0.4895(9) 0.7360(11) 0.9319(19) 0.020(3) Uani 1 1 d .
N5 N 0.5830(11) 0.7655(12) 0.9365(18) 0.024(3) Uani 1 1 d .
N6 N 0.6720(11) 0.7909(11) 0.934(2) 0.032(3) Uani 1 1 d .
N7 N 0.4370(11) 1.0135(10) 0.8025(19) 0.026(3) Uani 1 1 d .
N8 N 0.3890(11) 1.0067(10) 0.611(2) 0.028(3) Uani 1 1 d .
N9 N 0.3454(11) 1.0034(11) 0.429(2) 0.027(3) Uani 1 1 d .
N10 N 0.1707(11) 0.9723(13) 0.978(2) 0.041(2) Uani 1 1 d .
C1 C 0.1393(15) 1.0359(16) 1.084(3) 0.041(2) Uani 1 1 d .
C2 C 0.0988(13) 1.1323(15) 1.216(3) 0.041(2) Uani 1 1 d .
H2A H 0.1489 1.2009 1.2342 0.062 Uiso 1 1 calc R
H2B H 0.0964 1.1004 1.3604 0.062 Uiso 1 1 calc R
H2C H 0.0251 1.1579 1.1392 0.062 Uiso 1 1 calc R

loop_
_atom_site_aniso_label
_atom_site_aniso_U_11
_atom_site_aniso_U_22
_atom_site_aniso_U_33
_atom_site_aniso_U_23
_atom_site_aniso_U_13
_atom_site_aniso_U_12
Bi1 0.0284(3) 0.0145(2) 0.0162(2) -0.0008(3) 0.00699(18) 0.0001(3)
N1 0.016(6) 0.023(7) 0.024(6) 0.011(5) 0.002(5) 0.002(5)
N2 0.045(9) 0.025(7) 0.032(8) 0.015(6) 0.015(7) 0.007(7)
N3 0.030(8) 0.052(10) 0.039(8) 0.013(7) 0.000(7) 0.008(7)
N4 0.016(6) 0.024(7) 0.023(6) 0.001(5) 0.008(5) 0.006(5)
N5 0.030(7) 0.033(7) 0.010(6) -0.007(5) 0.005(6) 0.004(6)
N6 0.032(8) 0.024(7) 0.045(9) 0.010(6) 0.019(7) -0.001(6)
N7 0.044(9) 0.021(7) 0.014(6) 0.004(5) 0.005(6) 0.000(6)
N8 0.036(8) 0.011(6) 0.041(9) 0.004(5) 0.019(7) -0.002(5)
N9 0.042(9) 0.018(7) 0.020(7) -0.002(5) 0.006(6) -0.001(6)
N10 0.036(6) 0.044(6) 0.037(6) -0.009(4) -0.003(4) 0.006(5)
C1 0.036(6) 0.044(6) 0.037(6) -0.009(4) -0.003(4) 0.006(5)
C2 0.036(6) 0.044(6) 0.037(6) -0.009(4) -0.003(4) 0.006(5)

loop_
_atom_type_symbol
_atom_type_description
_atom_type_scat_dispersion_real
_atom_type_scat_dispersion_imag
_atom_type_scat_source
C C 0.0033 0.0016 'International Tables Vol C Tables 4.2.6.8 and 6.1.1.4'
H H 0.0000 0.0000 'International Tables Vol C Tables 4.2.6.8 and 6.1.1.4'
N N 0.0061 0.0033 'International Tables Vol C Tables 4.2.6.8 and 6.1.1.4'
Bi Bi -4.1077 10.2566 'International Tables Vol C Tables 4.2.6.8 and 6.1.1.4'

loop_
_geom_angle_atom_site_label_1
_geom_angle_atom_site_label_2
_geom_angle_atom_site_label_3
_geom_angle
_geom_angle_site_symmetry_1
_geom_angle_site_symmetry_3
N4 Bi1 N1 70.4(4) . 4_575
N4 Bi1 N7 86.0(4) . .
N1 Bi1 N7 81.4(4) 4_575 .
N4 Bi1 N1 93.8(4) . .
N1 Bi1 N1 82.6(3) 4_575 .
N7 Bi1 N1 163.2(4) . .
N4 Bi1 N7 84.6(4) . 3_677
N1 Bi1 N7 137.7(4) 4_575 3_677
N7 Bi1 N7 62.8(5) . 3_677
N1 Bi1 N7 134.0(4) . 3_677
N4 Bi1 N4 77.9(3) . 4_576
N1 Bi1 N4 130.5(4) 4_575 4_576
N7 Bi1 N4 133.7(4) . 4_576
N1 Bi1 N4 62.3(3) . 4_576
N7 Bi1 N4 72.6(3) 3_677 4_576
N2 N1 Bi1 125.2(9) . 4_576
N2 N1 Bi1 119.2(9) . .
Bi1 N1 Bi1 115.3(5) 4_576 .
N3 N2 N1 175.8(15) . .
N5 N4 Bi1 117.2(10) . .
N5 N4 Bi1 115.2(8) . 4_575
Bi1 N4 Bi1 112.0(4) . 4_575
N6 N5 N4 177.3(15) . .
N8 N7 Bi1 116.8(10) . .
N8 N7 Bi1 124.4(10) . 3_677
Bi1 N7 Bi1 117.2(5) . 3_677
N9 N8 N7 177.9(16) . .
N10 C1 C2 175(2) . .
C1 C2 H2A 109.5 . .
C1 C2 H2B 109.5 . .
H2A C2 H2B 109.5 . .
C1 C2 H2C 109.5 . .
H2A C2 H2C 109.5 . .
H2B C2 H2C 109.5 . .

loop_
_geom_bond_atom_site_label_1
_geom_bond_atom_site_label_2
_geom_bond_distance
_geom_bond_site_symmetry_2
Bi1 N4 2.278(11) .
Bi1 N1 2.401(11) 4_575
Bi1 N7 2.462(12) .
Bi1 N1 2.500(11) .
Bi1 N7 2.582(13) 3_677
Bi1 N4 2.707(12) 4_576
N1 N2 1.238(17) .
N1 Bi1 2.401(11) 4_576
N2 N3 1.105(17) .
N4 N5 1.210(15) .
N4 Bi1 2.707(12) 4_575
N5 N6 1.153(16) .
N7 N8 1.214(17) .
N7 Bi1 2.582(13) 3_677
N8 N9 1.149(17) .
N10 C1 1.10(2) .
C1 C2 1.52(2) .
C2 H2A 0.9800 .
C2 H2B 0.9800 .
C2 H2C 0.9800 .

loop_
_geom_torsion_atom_site_label_1
_geom_torsion_atom_site_label_2
_geom_torsion_atom_site_label_3
_geom_torsion_atom_site_label_4
_geom_torsion
_geom_torsion_site_symmetry_1
_geom_torsion_site_symmetry_4
N4 Bi1 N1 N2 -97.6(11) . .
N1 Bi1 N1 N2 -28.0(11) 4_575 .
N7 Bi1 N1 N2 -9(2) . .
N7 Bi1 N1 N2 176.2(10) 3_677 .
N4 Bi1 N1 N2 -171.8(12) 4_576 .
N4 Bi1 N1 Bi1 76.1(5) . 4_576
N1 Bi1 N1 Bi1 145.7(6) 4_575 4_576
N7 Bi1 N1 Bi1 164.8(11) . 4_576
N7 Bi1 N1 Bi1 -10.0(8) 3_677 4_576
N4 Bi1 N1 Bi1 1.9(4) 4_576 4_576
Bi1 N1 N2 N3 -180(100) 4_576 .
Bi1 N1 N2 N3 -7(25) . .
N1 Bi1 N4 N5 134.5(11) 4_575 .
N7 Bi1 N4 N5 52.2(10) . .
N1 Bi1 N4 N5 -144.7(10) . .
N7 Bi1 N4 N5 -10.8(10) 3_677 .
N4 Bi1 N4 N5 -84.1(9) 4_576 .
N1 Bi1 N4 Bi1 -1.9(4) 4_575 4_575
N7 Bi1 N4 Bi1 -84.3(5) . 4_575
N1 Bi1 N4 Bi1 78.9(5) . 4_575
N7 Bi1 N4 Bi1 -147.3(5) 3_677 4_575
N4 Bi1 N4 Bi1 139.4(5) 4_576 4_575
Bi1 N4 N5 N6 -148(32) . .
Bi1 N4 N5 N6 -13(33) 4_575 .
N4 Bi1 N7 N8 80.2(11) . .
N1 Bi1 N7 N8 9.5(11) 4_575 .
N1 Bi1 N7 N8 -10(2) . .
N7 Bi1 N7 N8 166.2(15) 3_677 .
N4 Bi1 N7 N8 149.2(10) 4_576 .
N4 Bi1 N7 Bi1 -86.0(5) . 3_677
N1 Bi1 N7 Bi1 -156.7(6) 4_575 3_677
N1 Bi1 N7 Bi1 -175.8(10) . 3_677
N7 Bi1 N7 Bi1 0.0 3_677 3_677
N4 Bi1 N7 Bi1 -17.0(8) 4_576 3_677
Bi1 N7 N8 N9 176(100) . .
Bi1 N7 N8 N9 -19(47) 3_677 .
